data_7030270
loop_
_publ_author_name
'Yuan, Jia'
'Sun, Yue'
'Yu, Guang-Ao'
'Zhao, Cui'
'She, Neng-Fang'
'Mao, Shu-Lan'
'Huang, Peng-Shou'
'Han, Zhi-Jun'
'Yin, Jun'
'Liu, Sheng-Hua'

_publ_section_title
;
 Phenyl substituted indenylphosphine ruthenium complexes as catalysts for
 dehydrogenation of alcohols.
;
_journal_issue 34
_journal_name_full 'Dalton transactions (Cambridge, England : 2003)'
_journal_page_first 10309
_journal_page_last 10316
_journal_paper_doi 10.1039/c2dt30499f
_journal_volume 41
_journal_year 2012
_chemical_formula_sum 'C30 H41 Cl2 O P Ru'
_chemical_formula_weight 620.57
_chemical_name_systematic
;
?
;
_space_group_IT_number 14
_symmetry_cell_setting monoclinic
_symmetry_space_group_name_Hall '-P 2ybc'
_symmetry_space_group_name_H-M 'P 1 21/c 1'
_atom_sites_solution_hydrogens geom
_atom_sites_solution_primary direct
_atom_sites_solution_secondary difmap
_audit_creation_method SHELXL-97
_cell_angle_alpha 90.00
_cell_angle_beta 114.8920(10)
_cell_angle_gamma 90.00
_cell_formula_units_Z 4
_cell_length_a 19.0835(15)
_cell_length_b 9.3905(7)
_cell_length_c 17.6437(14)
_cell_measurement_reflns_used 7339
_cell_measurement_temperature 298(2)
_cell_measurement_theta_max 28.29
_cell_measurement_theta_min 2.31
_cell_volume 2868.1(4)
_computing_cell_refinement 'Bruker SMART'
_computing_data_collection 'Bruker SMART'
_computing_data_reduction 'Bruker SAINT'
_computing_molecular_graphics 'Bruker SHELXTL'
_computing_publication_material 'Bruker SHELXTL'
_computing_structure_refinement 'SHELXL-97 (Sheldrick, 1997)'
_computing_structure_solution 'SHELXS-97 (Sheldrick, 1990)'
_diffrn_ambient_temperature 298(2)
_diffrn_measured_fraction_theta_full 0.991
_diffrn_measured_fraction_theta_max 0.991
_diffrn_measurement_device_type 'CCD area detector'
_diffrn_measurement_method 'phi and omega scans'
_diffrn_radiation_monochromator graphite
_diffrn_radiation_source 'fine-focus sealed tube'
_diffrn_radiation_type MoK\a
_diffrn_radiation_wavelength 0.71073
_diffrn_reflns_av_R_equivalents 0.0275
_diffrn_reflns_av_sigmaI/netI 0.0219
_diffrn_reflns_limit_h_max 25
_diffrn_reflns_limit_h_min -25
_diffrn_reflns_limit_k_max 12
_diffrn_reflns_limit_k_min -12
_diffrn_reflns_limit_l_max 22
_diffrn_reflns_limit_l_min -23
_diffrn_reflns_number 25779
_diffrn_reflns_theta_full 28.33
_diffrn_reflns_theta_max 28.33
_diffrn_reflns_theta_min 2.31
_exptl_absorpt_coefficient_mu 0.810
_exptl_absorpt_correction_T_max 0.9234
_exptl_absorpt_correction_T_min 0.8547
_exptl_absorpt_correction_type none
_exptl_crystal_colour red
_exptl_crystal_density_diffrn 1.437
_exptl_crystal_density_method 'not measured'
_exptl_crystal_description block
_exptl_crystal_F_000 1288
_exptl_crystal_size_max 0.20
_exptl_crystal_size_mid 0.13
_exptl_crystal_size_min 0.10
_refine_diff_density_max 0.632
_refine_diff_density_min -0.272
_refine_diff_density_rms 0.058
_refine_ls_extinction_method none
_refine_ls_goodness_of_fit_ref 1.037
_refine_ls_hydrogen_treatment mixed
_refine_ls_matrix_type full
_refine_ls_number_parameters 325
_refine_ls_number_reflns 7102
_refine_ls_number_restraints 3
_refine_ls_restrained_S_all 1.037
_refine_ls_R_factor_all 0.0303
_refine_ls_R_factor_gt 0.0260
_refine_ls_shift/su_max 0.003
_refine_ls_shift/su_mean 0.000
_refine_ls_structure_factor_coef Fsqd
_refine_ls_weighting_details 'calc w=1/[\s^2^(Fo^2^)+(0.0457P)^2^+0.2040P] where P=(Fo^2^+2Fc^2^)/3'
_refine_ls_weighting_scheme calc
_refine_ls_wR_factor_gt 0.0709
_refine_ls_wR_factor_ref 0.0733
_reflns_number_gt 6289
_reflns_number_total 7102
_reflns_threshold_expression >2sigma(I)
_cod_data_source_file c2dt30499f.txt
_cod_data_source_block t
_cod_depositor_comments
;
The following automatic conversions were performed:

'_symmetry_cell_setting' value 'Monoclinic' changed to 'monoclinic'
according to
/usr/data/users/saulius/automatic-downloads/retrospective/RSC/lib/dictionaries/cif_core.dic
dictionary named 'cif_core.dic' version 2.4.2 from 2011-04-26.

Automatic conversion script
Id: cif_fix_values 2281 2013-09-26 08:29:07Z andrius 
;
_cod_original_sg_symbol_H-M P2(1)/c
_cod_database_code 7030270

loop_
_symmetry_equiv_pos_as_xyz
'x, y, z'
'-x, y+1/2, -z+1/2'
'-x, -y, -z'
'x, -y-1/2, z-1/2'

loop_
_atom_site_label
_atom_site_type_symbol
_atom_site_fract_x
_atom_site_fract_y
_atom_site_fract_z
_atom_site_U_iso_or_equiv
_atom_site_adp_type
_atom_site_occupancy
_atom_site_symmetry_multiplicity
_atom_site_calc_flag
_atom_site_refinement_flags
Ru1 Ru 0.124277(7) 0.232639(13) 0.448036(7) 0.03254(5) Uani 1 1 d .
C1 C 0.12126(9) 0.14284(17) 0.33609(9) 0.0359(3) Uani 1 1 d .
C2 C 0.09243(9) 0.03475(18) 0.37318(10) 0.0399(3) Uani 1 1 d .
C3 C 0.03123(9) 0.07322(19) 0.39397(10) 0.0426(4) Uani 1 1 d .
H3 H 0.0211 0.0112 0.4329 0.051 Uiso 1 1 calc R
C4 C -0.00531(9) 0.2070(2) 0.37631(11) 0.0431(4) Uani 1 1 d .
C5 C 0.02258(9) 0.3074(2) 0.33583(10) 0.0421(4) Uani 1 1 d .
H5 H 0.0067 0.4068 0.3348 0.051 Uiso 1 1 calc R
C6 C 0.08385(10) 0.27841(18) 0.31306(10) 0.0384(3) Uani 1 1 d .
C7 C 0.12402(11) -0.11382(19) 0.38926(13) 0.0519(4) Uani 1 1 d .
H7A H 0.1235 -0.1488 0.4401 0.078 Uiso 1 1 calc R
H7B H 0.1761 -0.1135 0.3943 0.078 Uiso 1 1 calc R
H7C H 0.0927 -0.1743 0.3437 0.078 Uiso 1 1 calc R
C8 C -0.06982(12) 0.2417(2) 0.40066(15) 0.0592(5) Uani 1 1 d .
H8A H -0.0748 0.3432 0.4028 0.089 Uiso 1 1 calc R
H8B H -0.0587 0.2018 0.4546 0.089 Uiso 1 1 calc R
H8C H -0.1172 0.2024 0.3602 0.089 Uiso 1 1 calc R
C9 C 0.10532(10) 0.3860(2) 0.26371(11) 0.0481(4) Uani 1 1 d .
H9A H 0.0726 0.3745 0.2053 0.072 Uiso 1 1 calc R
H9B H 0.1582 0.3723 0.2731 0.072 Uiso 1 1 calc R
H9C H 0.0989 0.4802 0.2811 0.072 Uiso 1 1 calc R
C10 C 0.19588(9) 0.11624(17) 0.33102(9) 0.0368(3) Uani 1 1 d .
C11 C 0.20583(10) 0.0478(2) 0.25958(11) 0.0485(4) Uani 1 1 d .
H11A H 0.1806 -0.0443 0.2460 0.058 Uiso 1 1 calc R
H11B H 0.1858 0.1078 0.2103 0.058 Uiso 1 1 calc R
C12 C 0.29164(10) 0.03339(18) 0.29368(10) 0.0425(4) Uani 1 1 d .
C13 C 0.33601(12) -0.0273(2) 0.25703(13) 0.0573(5) Uani 1 1 d .
H13 H 0.3126 -0.0671 0.2039 0.069 Uiso 1 1 calc R
C14 C 0.41474(12) -0.0280(2) 0.30006(14) 0.0640(6) Uani 1 1 d .
H14 H 0.4449 -0.0690 0.2760 0.077 Uiso 1 1 calc R
C15 C 0.45003(11) 0.0316(2) 0.37875(14) 0.0585(5) Uani 1 1 d .
H15 H 0.5036 0.0311 0.4067 0.070 Uiso 1 1 calc R
C16 C 0.40636(10) 0.09217(19) 0.41660(11) 0.0458(4) Uani 1 1 d .
H16 H 0.4303 0.1316 0.4698 0.055 Uiso 1 1 calc R
C17 C 0.32692(9) 0.09274(16) 0.37387(10) 0.0365(3) Uani 1 1 d .
C18 C 0.26420(9) 0.14507(16) 0.39541(9) 0.0340(3) Uani 1 1 d .
C19 C 0.30912(9) 0.40463(17) 0.50182(10) 0.0373(3) Uani 1 1 d .
H19 H 0.2977 0.4549 0.5440 0.045 Uiso 1 1 calc R
C20 C 0.27381(10) 0.49464(18) 0.42248(11) 0.0460(4) Uani 1 1 d .
H20A H 0.2853 0.4514 0.3791 0.055 Uiso 1 1 calc R
H20B H 0.2181 0.4972 0.4030 0.055 Uiso 1 1 calc R
C21 C 0.30559(12) 0.6463(2) 0.43852(15) 0.0626(5) Uani 1 1 d .
H21A H 0.2849 0.6990 0.3864 0.075 Uiso 1 1 calc R
H21B H 0.2886 0.6932 0.4768 0.075 Uiso 1 1 calc R
C22 C 0.39305(13) 0.6491(2) 0.47491(16) 0.0684(6) Uani 1 1 d .
H22A H 0.4100 0.6150 0.4335 0.082 Uiso 1 1 calc R
H22B H 0.4110 0.7464 0.4890 0.082 Uiso 1 1 calc R
C23 C 0.42795(11) 0.5574(2) 0.55219(14) 0.0599(5) Uani 1 1 d .
H23A H 0.4158 0.5978 0.5958 0.072 Uiso 1 1 calc R
H23B H 0.4837 0.5565 0.5721 0.072 Uiso 1 1 calc R
C24 C 0.39737(10) 0.40476(19) 0.53440(13) 0.0493(4) Uani 1 1 d .
H24A H 0.4200 0.3487 0.5852 0.059 Uiso 1 1 calc R
H24B H 0.4120 0.3620 0.4931 0.059 Uiso 1 1 calc R
C25 C 0.32498(9) 0.12460(17) 0.57825(9) 0.0379(3) Uani 1 1 d .
H25 H 0.3763 0.1246 0.5783 0.045 Uiso 1 1 calc R
C26 C 0.29813(12) -0.02940(19) 0.57138(12) 0.0510(4) Uani 1 1 d .
H26A H 0.3002 -0.0727 0.5225 0.061 Uiso 1 1 calc R
H26B H 0.2449 -0.0318 0.5643 0.061 Uiso 1 1 calc R
C27 C 0.34842(16) -0.1151(2) 0.64903(14) 0.0724(6) Uani 1 1 d .
H27A H 0.3278 -0.2107 0.6444 0.087 Uiso 1 1 calc R
H27B H 0.4004 -0.1222 0.6525 0.087 Uiso 1 1 calc R
C28 C 0.35117(19) -0.0457(3) 0.72769(15) 0.0867(8) Uani 1 1 d .
H28A H 0.2998 -0.0454 0.7262 0.104 Uiso 1 1 calc R
H28B H 0.3846 -0.1006 0.7760 0.104 Uiso 1 1 calc R
C29 C 0.38081(13) 0.1053(3) 0.73586(12) 0.0690(6) Uani 1 1 d .
H29A H 0.4339 0.1041 0.7426 0.083 Uiso 1 1 calc R
H29B H 0.3799 0.1485 0.7854 0.083 Uiso 1 1 calc R
C30 C 0.33225(11) 0.1948(2) 0.65955(10) 0.0471(4) Uani 1 1 d .
H30A H 0.3558 0.2879 0.6646 0.057 Uiso 1 1 calc R
H30B H 0.2811 0.2081 0.6577 0.057 Uiso 1 1 calc R
Cl1 Cl 0.13241(3) 0.14535(6) 0.58018(3) 0.05432(12) Uani 1 1 d .
Cl2 Cl 0.13730(3) 0.46743(5) 0.50833(3) 0.05432(12) Uani 1 1 d .
O1 O 0.01745(10) 0.1302(2) 0.12144(11) 0.0771(5) Uani 1 1 d D
H1B H -0.0199(14) 0.089(3) 0.0845(16) 0.116 Uiso 1 1 d D
H1A H 0.0411(16) 0.180(3) 0.0998(19) 0.116 Uiso 1 1 d D
P1 P 0.26013(2) 0.22920(4) 0.48692(2) 0.03113(9) Uani 1 1 d .

loop_
_atom_site_aniso_label
_atom_site_aniso_U_11
_atom_site_aniso_U_22
_atom_site_aniso_U_33
_atom_site_aniso_U_23
_atom_site_aniso_U_13
_atom_site_aniso_U_12
Ru1 0.03086(8) 0.03964(8) 0.02675(8) -0.00306(4) 0.01178(6) 0.00254(4)
C1 0.0340(7) 0.0439(9) 0.0264(7) -0.0059(6) 0.0095(6) 0.0011(6)
C2 0.0363(8) 0.0454(9) 0.0336(8) -0.0075(7) 0.0105(7) -0.0034(6)
C3 0.0375(8) 0.0516(10) 0.0373(9) -0.0071(7) 0.0142(7) -0.0075(7)
C4 0.0318(8) 0.0570(10) 0.0375(9) -0.0071(7) 0.0117(7) -0.0001(7)
C5 0.0376(8) 0.0521(9) 0.0311(8) -0.0040(7) 0.0091(7) 0.0076(7)
C6 0.0354(8) 0.0492(9) 0.0253(8) -0.0022(6) 0.0076(6) 0.0041(6)
C7 0.0520(10) 0.0406(9) 0.0589(12) -0.0069(8) 0.0192(9) -0.0030(8)
C8 0.0411(10) 0.0797(15) 0.0619(14) -0.0054(10) 0.0267(10) 0.0046(9)
C9 0.0501(10) 0.0572(11) 0.0320(9) 0.0076(7) 0.0124(7) 0.0046(8)
C10 0.0397(8) 0.0416(8) 0.0300(8) -0.0053(6) 0.0155(7) 0.0023(6)
C11 0.0507(10) 0.0599(11) 0.0372(9) -0.0135(8) 0.0209(8) 0.0005(8)
C12 0.0499(9) 0.0430(9) 0.0401(9) -0.0026(7) 0.0245(8) 0.0062(7)
C13 0.0688(13) 0.0615(12) 0.0518(11) -0.0091(9) 0.0352(10) 0.0109(10)
C14 0.0646(12) 0.0749(14) 0.0687(14) 0.0020(11) 0.0440(11) 0.0243(11)
C15 0.0483(10) 0.0703(13) 0.0638(13) 0.0096(10) 0.0303(10) 0.0196(9)
C16 0.0426(9) 0.0509(10) 0.0441(10) 0.0032(8) 0.0184(8) 0.0110(7)
C17 0.0414(8) 0.0357(8) 0.0370(8) 0.0038(6) 0.0209(7) 0.0073(6)
C18 0.0369(7) 0.0359(8) 0.0310(7) -0.0008(6) 0.0159(6) 0.0046(6)
C19 0.0358(8) 0.0370(8) 0.0366(8) -0.0048(6) 0.0129(7) 0.0001(6)
C20 0.0497(10) 0.0389(9) 0.0440(10) 0.0015(7) 0.0144(8) 0.0000(7)
C21 0.0673(13) 0.0403(10) 0.0720(14) 0.0042(9) 0.0214(11) -0.0011(9)
C22 0.0703(14) 0.0473(11) 0.0877(17) -0.0039(11) 0.0333(13) -0.0147(10)
C23 0.0485(10) 0.0571(12) 0.0683(13) -0.0133(10) 0.0189(10) -0.0124(9)
C24 0.0385(8) 0.0486(10) 0.0553(11) -0.0019(8) 0.0144(8) -0.0004(7)
C25 0.0391(8) 0.0424(8) 0.0298(8) 0.0020(6) 0.0121(6) 0.0077(6)
C26 0.0679(12) 0.0412(9) 0.0444(10) 0.0033(7) 0.0240(9) 0.0077(8)
C27 0.1029(18) 0.0571(13) 0.0594(14) 0.0214(10) 0.0363(13) 0.0230(12)
C28 0.128(2) 0.0853(18) 0.0492(13) 0.0263(12) 0.0401(15) 0.0224(16)
C29 0.0737(14) 0.0929(17) 0.0315(10) 0.0056(10) 0.0134(10) 0.0219(12)
C30 0.0478(10) 0.0573(10) 0.0313(8) -0.0033(8) 0.0117(7) 0.0074(8)
Cl1 0.0522(2) 0.0798(3) 0.0354(2) 0.0045(2) 0.02279(19) -0.0033(2)
Cl2 0.0473(2) 0.0507(2) 0.0590(3) -0.0179(2) 0.0166(2) 0.00874(18)
O1 0.0743(11) 0.0838(12) 0.0718(11) -0.0086(9) 0.0293(9) -0.0275(9)
P1 0.03152(19) 0.0342(2) 0.02596(19) -0.00212(14) 0.01041(16) 0.00325(14)

loop_
_atom_type_symbol
_atom_type_description
_atom_type_scat_dispersion_real
_atom_type_scat_dispersion_imag
_atom_type_scat_source
C C 0.0033 0.0016 'International Tables Vol C Tables 4.2.6.8 and 6.1.1.4'
H H 0.0000 0.0000 'International Tables Vol C Tables 4.2.6.8 and 6.1.1.4'
O O 0.0106 0.0060 'International Tables Vol C Tables 4.2.6.8 and 6.1.1.4'
Cl Cl 0.1484 0.1585 'International Tables Vol C Tables 4.2.6.8 and 6.1.1.4'
P P 0.1023 0.0942 'International Tables Vol C Tables 4.2.6.8 and 6.1.1.4'
Ru Ru -1.2594 0.8363 'International Tables Vol C Tables 4.2.6.8 and 6.1.1.4'

loop_
_geom_angle_atom_site_label_1
_geom_angle_atom_site_label_2
_geom_angle_atom_site_label_3
_geom_angle
C1 Ru1 C3 68.13(6)
C1 Ru1 C2 38.63(6)
C3 Ru1 C2 37.22(6)
C1 Ru1 C6 38.46(6)
C3 Ru1 C6 79.30(6)
C2 Ru1 C6 68.72(6)
C1 Ru1 C5 68.03(6)
C3 Ru1 C5 65.64(7)
C2 Ru1 C5 79.40(6)
C6 Ru1 C5 37.14(6)
C1 Ru1 C4 80.95(6)
C3 Ru1 C4 36.61(6)
C2 Ru1 C4 67.45(6)
C6 Ru1 C4 67.41(6)
C5 Ru1 C4 36.70(7)
C1 Ru1 P1 82.13(4)
C3 Ru1 P1 133.91(5)
C2 Ru1 P1 98.77(4)
C6 Ru1 P1 98.99(4)
C5 Ru1 P1 134.08(5)
C4 Ru1 P1 163.08(5)
C1 Ru1 Cl1 136.74(5)
C3 Ru1 Cl1 84.27(5)
C2 Ru1 Cl1 100.44(5)
C6 Ru1 Cl1 162.97(5)
C5 Ru1 Cl1 130.11(5)
C4 Ru1 Cl1 96.59(5)
P1 Ru1 Cl1 95.589(15)
C1 Ru1 Cl2 136.79(5)
C3 Ru1 Cl2 136.39(5)
C2 Ru1 Cl2 169.01(4)
C6 Ru1 Cl2 102.78(5)
C5 Ru1 Cl2 89.63(5)
C4 Ru1 Cl2 103.21(5)
P1 Ru1 Cl2 89.301(14)
Cl1 Ru1 Cl2 86.083(19)
C6 C1 C2 121.09(14)
C6 C1 C10 120.57(14)
C2 C1 C10 117.99(14)
C6 C1 Ru1 74.12(9)
C2 C1 Ru1 73.91(9)
C10 C1 Ru1 118.10(10)
C3 C2 C1 117.08(15)
C3 C2 C7 120.02(16)
C1 C2 C7 122.90(15)
C3 C2 Ru1 71.28(9)
C1 C2 Ru1 67.47(9)
C7 C2 Ru1 132.97(12)
C4 C3 C2 123.96(16)
C4 C3 Ru1 73.96(10)
C2 C3 Ru1 71.50(9)
C4 C3 H3 117.4
C2 C3 H3 117.4
Ru1 C3 H3 117.4
C3 C4 C5 116.75(15)
C3 C4 C8 121.35(17)
C5 C4 C8 121.90(17)
C3 C4 Ru1 69.43(9)
C5 C4 Ru1 69.97(9)
C8 C4 Ru1 130.60(13)
C6 C5 C4 123.19(16)
C6 C5 Ru1 71.09(9)
C4 C5 Ru1 73.33(10)
C6 C5 H5 117.7
C4 C5 H5 117.7
Ru1 C5 H5 117.7
C5 C6 C1 117.62(16)
C5 C6 C9 119.76(15)
C1 C6 C9 122.58(15)
C5 C6 Ru1 71.77(9)
C1 C6 Ru1 67.42(8)
C9 C6 Ru1 134.32(12)
C2 C7 H7A 109.5
C2 C7 H7B 109.5
H7A C7 H7B 109.5
C2 C7 H7C 109.5
H7A C7 H7C 109.5
H7B C7 H7C 109.5
C4 C8 H8A 109.5
C4 C8 H8B 109.5
H8A C8 H8B 109.5
C4 C8 H8C 109.5
H8A C8 H8C 109.5
H8B C8 H8C 109.5
C6 C9 H9A 109.5
C6 C9 H9B 109.5
H9A C9 H9B 109.5
C6 C9 H9C 109.5
H9A C9 H9C 109.5
H9B C9 H9C 109.5
C18 C10 C1 121.82(13)
C18 C10 C11 112.06(14)
C1 C10 C11 126.01(14)
C12 C11 C10 101.88(13)
C12 C11 H11A 111.4
C10 C11 H11A 111.4
C12 C11 H11B 111.4
C10 C11 H11B 111.4
H11A C11 H11B 109.3
C13 C12 C17 120.42(16)
C13 C12 C11 129.10(16)
C17 C12 C11 110.48(13)
C14 C13 C12 119.11(18)
C14 C13 H13 120.4
C12 C13 H13 120.4
C13 C14 C15 120.85(17)
C13 C14 H14 119.6
C15 C14 H14 119.6
C14 C15 C16 120.76(18)
C14 C15 H15 119.6
C16 C15 H15 119.6
C17 C16 C15 118.81(17)
C17 C16 H16 120.6
C15 C16 H16 120.6
C16 C17 C12 120.03(14)
C16 C17 C18 132.88(15)
C12 C17 C18 107.08(13)
C10 C18 C17 108.42(13)
C10 C18 P1 116.46(11)
C17 C18 P1 135.08(12)
C20 C19 C24 109.52(14)
C20 C19 P1 111.06(11)
C24 C19 P1 117.49(11)
C20 C19 H19 106.0
C24 C19 H19 106.0
P1 C19 H19 106.0
C21 C20 C19 111.02(15)
C21 C20 H20A 109.4
C19 C20 H20A 109.4
C21 C20 H20B 109.4
C19 C20 H20B 109.4
H20A C20 H20B 108.0
C22 C21 C20 112.05(16)
C22 C21 H21A 109.2
C20 C21 H21A 109.2
C22 C21 H21B 109.2
C20 C21 H21B 109.2
H21A C21 H21B 107.9
C23 C22 C21 111.17(18)
C23 C22 H22A 109.4
C21 C22 H22A 109.4
C23 C22 H22B 109.4
C21 C22 H22B 109.4
H22A C22 H22B 108.0
C22 C23 C24 111.35(17)
C22 C23 H23A 109.4
C24 C23 H23A 109.4
C22 C23 H23B 109.4
C24 C23 H23B 109.4
H23A C23 H23B 108.0
C23 C24 C19 109.97(14)
C23 C24 H24A 109.7
C19 C24 H24A 109.7
C23 C24 H24B 109.7
C19 C24 H24B 109.7
H24A C24 H24B 108.2
C26 C25 C30 112.25(15)
C26 C25 P1 110.87(11)
C30 C25 P1 110.57(11)
C26 C25 H25 107.6
C30 C25 H25 107.6
P1 C25 H25 107.6
C25 C26 C27 111.42(17)
C25 C26 H26A 109.3
C27 C26 H26A 109.3
C25 C26 H26B 109.3
C27 C26 H26B 109.3
H26A C26 H26B 108.0
C28 C27 C26 111.19(18)
C28 C27 H27A 109.4
C26 C27 H27A 109.4
C28 C27 H27B 109.4
C26 C27 H27B 109.4
H27A C27 H27B 108.0
C29 C28 C27 111.0(2)
C29 C28 H28A 109.4
C27 C28 H28A 109.4
C29 C28 H28B 109.4
C27 C28 H28B 109.4
H28A C28 H28B 108.0
C28 C29 C30 111.65(19)
C28 C29 H29A 109.3
C30 C29 H29A 109.3
C28 C29 H29B 109.3
C30 C29 H29B 109.3
H29A C29 H29B 108.0
C29 C30 C25 111.81(16)
C29 C30 H30A 109.3
C25 C30 H30A 109.3
C29 C30 H30B 109.3
C25 C30 H30B 109.3
H30A C30 H30B 107.9
H1B O1 H1A 110(3)
C18 P1 C25 106.18(7)
C18 P1 C19 107.60(7)
C25 P1 C19 103.63(7)
C18 P1 Ru1 101.35(5)
C25 P1 Ru1 120.37(5)
C19 P1 Ru1 116.73(5)

loop_
_geom_bond_atom_site_label_1
_geom_bond_atom_site_label_2
_geom_bond_distance
Ru1 C1 2.1260(15)
Ru1 C3 2.2087(16)
Ru1 C2 2.2115(16)
Ru1 C6 2.2146(16)
Ru1 C5 2.2235(16)
Ru1 C4 2.2672(16)
Ru1 P1 2.3866(5)
Ru1 Cl1 2.4140(5)
Ru1 Cl2 2.4150(5)
C1 C6 1.432(2)
C1 C2 1.437(2)
C1 C10 1.485(2)
C2 C3 1.411(2)
C2 C7 1.499(2)
C3 C4 1.407(2)
C3 H3 0.9800
C4 C5 1.414(3)
C4 C8 1.501(2)
C5 C6 1.414(2)
C5 H5 0.9800
C6 C9 1.499(2)
C7 H7A 0.9600
C7 H7B 0.9600
C7 H7C 0.9600
C8 H8A 0.9600
C8 H8B 0.9600
C8 H8C 0.9600
C9 H9A 0.9600
C9 H9B 0.9600
C9 H9C 0.9600
C10 C18 1.348(2)
C10 C11 1.496(2)
C11 C12 1.494(2)
C11 H11A 0.9700
C11 H11B 0.9700
C12 C13 1.386(2)
C12 C17 1.401(2)
C13 C14 1.369(3)
C13 H13 0.9300
C14 C15 1.381(3)
C14 H14 0.9300
C15 C16 1.390(2)
C15 H15 0.9300
C16 C17 1.380(2)
C16 H16 0.9300
C17 C18 1.484(2)
C18 P1 1.8282(15)
C19 C20 1.528(2)
C19 C24 1.534(2)
C19 P1 1.8574(16)
C19 H19 0.9800
C20 C21 1.527(2)
C20 H20A 0.9700
C20 H20B 0.9700
C21 C22 1.515(3)
C21 H21A 0.9700
C21 H21B 0.9700
C22 C23 1.510(3)
C22 H22A 0.9700
C22 H22B 0.9700
C23 C24 1.530(3)
C23 H23A 0.9700
C23 H23B 0.9700
C24 H24A 0.9700
C24 H24B 0.9700
C25 C26 1.522(2)
C25 C30 1.531(2)
C25 P1 1.8478(16)
C25 H25 0.9800
C26 C27 1.529(3)
C26 H26A 0.9700
C26 H26B 0.9700
C27 C28 1.514(3)
C27 H27A 0.9700
C27 H27B 0.9700
C28 C29 1.512(4)
C28 H28A 0.9700
C28 H28B 0.9700
C29 C30 1.526(3)
C29 H29A 0.9700
C29 H29B 0.9700
C30 H30A 0.9700
C30 H30B 0.9700
O1 H1B 0.831(17)
O1 H1A 0.843(17)

loop_
_geom_hbond_atom_site_label_D
_geom_hbond_atom_site_label_H
_geom_hbond_atom_site_label_A
_geom_hbond_distance_DH
_geom_hbond_distance_HA
_geom_hbond_distance_DA
_geom_hbond_angle_DHA
_geom_hbond_site_symmetry_A
O1 H1A Cl1 0.843(17) 2.522(18) 3.3361(17) 162(3) 4_565
O1 H1B Cl2 0.831(17) 2.433(17) 3.2569(17) 171(3) 2_545
C5 H5 O1 0.98 2.35 3.290(3) 161.4 2
C26 H26B Cl1 0.97 2.82 3.624(2) 140.6 .
C30 H30B Cl1 0.97 2.65 3.497(2) 146.5 .

loop_
_geom_torsion_atom_site_label_1
_geom_torsion_atom_site_label_2
_geom_torsion_atom_site_label_3
_geom_torsion_atom_site_label_4
_geom_torsion
C3 Ru1 C1 C6 100.58(10)
C2 Ru1 C1 C6 129.86(14)
C5 Ru1 C1 C6 29.07(10)
C4 Ru1 C1 C6 64.86(10)
P1 Ru1 C1 C6 -115.33(9)
Cl1 Ru1 C1 C6 154.88(8)
Cl2 Ru1 C1 C6 -34.84(12)
C3 Ru1 C1 C2 -29.28(9)
C6 Ru1 C1 C2 -129.86(14)
C5 Ru1 C1 C2 -100.78(10)
C4 Ru1 C1 C2 -65.00(10)
P1 Ru1 C1 C2 114.82(9)
Cl1 Ru1 C1 C2 25.02(11)
Cl2 Ru1 C1 C2 -164.69(7)
C3 Ru1 C1 C10 -142.84(14)
C2 Ru1 C1 C10 -113.56(16)
C6 Ru1 C1 C10 116.59(16)
C5 Ru1 C1 C10 145.66(14)
C4 Ru1 C1 C10 -178.55(13)
P1 Ru1 C1 C10 1.26(12)
Cl1 Ru1 C1 C10 -88.54(13)
Cl2 Ru1 C1 C10 81.75(13)
C6 C1 C2 C3 -6.6(2)
C10 C1 C2 C3 166.65(14)
Ru1 C1 C2 C3 52.96(13)
C6 C1 C2 C7 172.81(15)
C10 C1 C2 C7 -13.9(2)
Ru1 C1 C2 C7 -127.63(16)
C6 C1 C2 Ru1 -59.56(13)
C10 C1 C2 Ru1 113.69(13)
C1 Ru1 C2 C3 -131.38(14)
C6 Ru1 C2 C3 -100.55(11)
C5 Ru1 C2 C3 -63.43(10)
C4 Ru1 C2 C3 -27.09(10)
P1 Ru1 C2 C3 163.15(9)
Cl1 Ru1 C2 C3 65.76(10)
Cl2 Ru1 C2 C3 -60.0(3)
C3 Ru1 C2 C1 131.38(14)
C6 Ru1 C2 C1 30.82(9)
C5 Ru1 C2 C1 67.94(9)
C4 Ru1 C2 C1 104.29(10)
P1 Ru1 C2 C1 -65.47(9)
Cl1 Ru1 C2 C1 -162.86(8)
Cl2 Ru1 C2 C1 71.4(3)
C1 Ru1 C2 C7 114.7(2)
C3 Ru1 C2 C7 -114.0(2)
C6 Ru1 C2 C7 145.48(18)
C5 Ru1 C2 C7 -177.40(18)
C4 Ru1 C2 C7 -141.06(18)
P1 Ru1 C2 C7 49.18(17)
Cl1 Ru1 C2 C7 -48.21(17)
Cl2 Ru1 C2 C7 -173.96(16)
C1 C2 C3 C4 3.7(2)
C7 C2 C3 C4 -175.76(16)
Ru1 C2 C3 C4 54.79(15)
C1 C2 C3 Ru1 -51.12(12)
C7 C2 C3 Ru1 129.45(15)
C1 Ru1 C3 C4 -104.84(11)
C2 Ru1 C3 C4 -135.16(15)
C6 Ru1 C3 C4 -66.36(10)
C5 Ru1 C3 C4 -29.96(10)
P1 Ru1 C3 C4 -158.58(8)
Cl1 Ru1 C3 C4 109.17(10)
Cl2 Ru1 C3 C4 30.99(13)
C1 Ru1 C3 C2 30.32(10)
C6 Ru1 C3 C2 68.80(10)
C5 Ru1 C3 C2 105.20(11)
C4 Ru1 C3 C2 135.16(15)
P1 Ru1 C3 C2 -23.43(13)
Cl1 Ru1 C3 C2 -115.68(10)
Cl2 Ru1 C3 C2 166.15(8)
C2 C3 C4 C5 -0.5(2)
Ru1 C3 C4 C5 53.21(14)
C2 C3 C4 C8 -179.55(17)
Ru1 C3 C4 C8 -125.82(17)
C2 C3 C4 Ru1 -53.73(14)
C1 Ru1 C4 C3 65.28(10)
C2 Ru1 C4 C3 27.50(10)
C6 Ru1 C4 C3 102.86(11)
C5 Ru1 C4 C3 130.43(15)
P1 Ru1 C4 C3 64.6(2)
Cl1 Ru1 C4 C3 -71.10(10)
Cl2 Ru1 C4 C3 -158.60(9)
C1 Ru1 C4 C5 -65.15(10)
C3 Ru1 C4 C5 -130.43(15)
C2 Ru1 C4 C5 -102.92(11)
C6 Ru1 C4 C5 -27.57(10)
P1 Ru1 C4 C5 -65.8(2)
Cl1 Ru1 C4 C5 158.47(9)
Cl2 Ru1 C4 C5 70.97(10)
C1 Ru1 C4 C8 179.50(19)
C3 Ru1 C4 C8 114.2(2)
C2 Ru1 C4 C8 141.7(2)
C6 Ru1 C4 C8 -142.9(2)
C5 Ru1 C4 C8 -115.4(2)
P1 Ru1 C4 C8 178.86(12)
Cl1 Ru1 C4 C8 43.12(18)
Cl2 Ru1 C4 C8 -44.38(18)
C3 C4 C5 C6 0.2(2)
C8 C4 C5 C6 179.20(17)
Ru1 C4 C5 C6 53.12(14)
C3 C4 C5 Ru1 -52.95(13)
C8 C4 C5 Ru1 126.08(17)
C1 Ru1 C5 C6 -30.04(10)
C3 Ru1 C5 C6 -105.07(11)
C2 Ru1 C5 C6 -68.64(10)
C4 Ru1 C5 C6 -134.96(16)
P1 Ru1 C5 C6 23.35(13)
Cl1 Ru1 C5 C6 -163.42(8)
Cl2 Ru1 C5 C6 112.02(10)
C1 Ru1 C5 C4 104.92(11)
C3 Ru1 C5 C4 29.89(10)
C2 Ru1 C5 C4 66.32(10)
C6 Ru1 C5 C4 134.96(16)
P1 Ru1 C5 C4 158.31(8)
Cl1 Ru1 C5 C4 -28.46(12)
Cl2 Ru1 C5 C4 -113.02(10)
C4 C5 C6 C1 -3.0(2)
Ru1 C5 C6 C1 51.05(13)
C4 C5 C6 C9 174.68(16)
Ru1 C5 C6 C9 -131.22(15)
C4 C5 C6 Ru1 -54.09(15)
C2 C1 C6 C5 6.3(2)
C10 C1 C6 C5 -166.75(14)
Ru1 C1 C6 C5 -53.13(13)
C2 C1 C6 C9 -171.32(15)
C10 C1 C6 C9 15.6(2)
Ru1 C1 C6 C9 129.22(16)
C2 C1 C6 Ru1 59.46(13)
C10 C1 C6 Ru1 -113.62(13)
C1 Ru1 C6 C5 131.73(15)
C3 Ru1 C6 C5 63.54(11)
C2 Ru1 C6 C5 100.78(11)
C4 Ru1 C6 C5 27.26(10)
P1 Ru1 C6 C5 -163.24(10)
Cl1 Ru1 C6 C5 48.2(2)
Cl2 Ru1 C6 C5 -71.91(10)
C3 Ru1 C6 C1 -68.19(10)
C2 Ru1 C6 C1 -30.95(9)
C5 Ru1 C6 C1 -131.73(15)
C4 Ru1 C6 C1 -104.47(11)
P1 Ru1 C6 C1 65.03(9)
Cl1 Ru1 C6 C1 -83.55(17)
Cl2 Ru1 C6 C1 156.36(8)
C1 Ru1 C6 C9 -114.1(2)
C3 Ru1 C6 C9 177.67(17)
C2 Ru1 C6 C9 -145.09(18)
C5 Ru1 C6 C9 114.1(2)
C4 Ru1 C6 C9 141.38(18)
P1 Ru1 C6 C9 -49.12(17)
Cl1 Ru1 C6 C9 162.30(12)
Cl2 Ru1 C6 C9 42.21(17)
C6 C1 C10 C18 88.6(2)
C2 C1 C10 C18 -84.7(2)
Ru1 C1 C10 C18 1.2(2)
C6 C1 C10 C11 -95.6(2)
C2 C1 C10 C11 91.1(2)
Ru1 C1 C10 C11 176.93(14)
C18 C10 C11 C12 2.9(2)
C1 C10 C11 C12 -173.24(16)
C10 C11 C12 C13 177.65(19)
C10 C11 C12 C17 -2.48(19)
C17 C12 C13 C14 -0.3(3)
C11 C12 C13 C14 179.6(2)
C12 C13 C14 C15 -0.4(3)
C13 C14 C15 C16 0.8(3)
C14 C15 C16 C17 -0.4(3)
C15 C16 C17 C12 -0.2(3)
C15 C16 C17 C18 178.93(17)
C13 C12 C17 C16 0.6(3)
C11 C12 C17 C16 -179.29(16)
C13 C12 C17 C18 -178.76(16)
C11 C12 C17 C18 1.36(19)
C1 C10 C18 C17 174.10(14)
C11 C10 C18 C17 -2.2(2)
C1 C10 C18 P1 -3.8(2)
C11 C10 C18 P1 179.94(12)
C16 C17 C18 C10 -178.73(17)
C12 C17 C18 C10 0.50(18)
C16 C17 C18 P1 -1.4(3)
C12 C17 C18 P1 177.80(13)
C24 C19 C20 C21 -57.10(19)
P1 C19 C20 C21 171.49(13)
C19 C20 C21 C22 55.1(2)
C20 C21 C22 C23 -53.8(3)
C21 C22 C23 C24 55.5(2)
C22 C23 C24 C19 -58.3(2)
C20 C19 C24 C23 58.6(2)
P1 C19 C24 C23 -173.49(14)
C30 C25 C26 C27 -52.4(2)
P1 C25 C26 C27 -176.57(13)
C25 C26 C27 C28 55.3(3)
C26 C27 C28 C29 -57.4(3)
C27 C28 C29 C30 56.6(3)
C28 C29 C30 C25 -53.5(2)
C26 C25 C30 C29 51.5(2)
P1 C25 C30 C29 175.90(15)
C10 C18 P1 C25 130.58(13)
C17 C18 P1 C25 -46.56(17)
C10 C18 P1 C19 -118.98(13)
C17 C18 P1 C19 63.89(17)
C10 C18 P1 Ru1 4.05(13)
C17 C18 P1 Ru1 -173.09(15)
C26 C25 P1 C18 -60.48(13)
C30 C25 P1 C18 174.36(12)
C26 C25 P1 C19 -173.70(12)
C30 C25 P1 C19 61.14(13)
C26 C25 P1 Ru1 53.57(13)
C30 C25 P1 Ru1 -71.59(13)
C20 C19 P1 C18 54.82(13)
C24 C19 P1 C18 -72.35(14)
C20 C19 P1 C25 167.01(11)
C24 C19 P1 C25 39.84(14)
C20 C19 P1 Ru1 -58.19(12)
C24 C19 P1 Ru1 174.64(11)
C1 Ru1 P1 C18 -2.49(6)
C3 Ru1 P1 C18 46.57(8)
C2 Ru1 P1 C18 32.49(7)
C6 Ru1 P1 C18 -37.19(7)
C5 Ru1 P1 C18 -51.21(8)
C4 Ru1 P1 C18 -1.86(18)
Cl1 Ru1 P1 C18 133.99(5)
Cl2 Ru1 P1 C18 -140.02(5)
C1 Ru1 P1 C25 -119.05(7)
C3 Ru1 P1 C25 -69.98(9)
C2 Ru1 P1 C25 -84.07(8)
C6 Ru1 P1 C25 -153.74(7)
C5 Ru1 P1 C25 -167.77(9)
C4 Ru1 P1 C25 -118.41(18)
Cl1 Ru1 P1 C25 17.43(6)
Cl2 Ru1 P1 C25 103.43(6)
C1 Ru1 P1 C19 114.02(7)
C3 Ru1 P1 C19 163.08(8)
C2 Ru1 P1 C19 149.00(7)
C6 Ru1 P1 C19 79.32(7)
C5 Ru1 P1 C19 65.30(9)
C4 Ru1 P1 C19 114.65(18)
Cl1 Ru1 P1 C19 -109.50(6)
Cl2 Ru1 P1 C19 -23.51(6)
